data_4114589
loop_
_publ_author_name
'Hideo Kondo'
'Kouki Matsubara'
'Hideo Nagashima'

_publ_section_title
;
 Novel Coordinatively Unsaturated Bimetallic Complexes,
 [(\h5-C5Me5)Ru(\m2-iPrNC(Me)NiPr)Ru(\h5-C5Me5)]+: A Bridging Amidinate
 Ligand Perpendicular to the Metal-Metal Axis Effectively Stabilizes the
 Highly Reactive Cationic Diruthenium Species
;
_journal_name_full 'Journal of the American Chemical Society'
_journal_page_first 534
_journal_page_last 535
_journal_paper_doi 10.1021/ja016899h
_journal_volume 124
_journal_year 2002
_chemical_formula_sum 'C52 H49 B F20 N2 Ru2'
_chemical_formula_weight 1294.89
_space_group_IT_number 14
_symmetry_cell_setting monoclinic
_symmetry_space_group_name_Hall '-P 2ybc'
_symmetry_space_group_name_H-M 'P 1 21/c 1'
_atom_sites_solution_hydrogens geom
_atom_sites_solution_primary direct
_atom_sites_solution_secondary difmap
_audit_creation_method SHELXL-97
_cell_angle_alpha 90
_cell_angle_beta 93.4660(9)
_cell_angle_gamma 90
_cell_formula_units_Z 4
_cell_length_a 14.1154(3)
_cell_length_b 15.3888(3)
_cell_length_c 23.4856(7)
_cell_measurement_reflns_used 52395
_cell_measurement_temperature 183(2)
_cell_measurement_theta_max 27.5
_cell_measurement_theta_min 1.6
_cell_volume 5092.2(2)
_computing_cell_refinement 'MSC/RAXIS-RAPID Diffractometer Control'
_computing_data_collection 'MSC/RAXIS-RAPID Diffractometer Control'
_computing_data_reduction
;
teXsan for Windows version 1.06 (MSC, 1997-1999)
;
_computing_molecular_graphics
;
ORTEP-III for Windows version 1.0.4 (Farruga, 1998)
;
_computing_publication_material 'SHELXL-97 (Sheldrick, 1997)'
_computing_structure_refinement 'SHELXL-97 (Sheldrick, 1997)'
_computing_structure_solution
;
SIR92 (Altomare, et. al. 1994)
;
_diffrn_ambient_temperature 183(2)
_diffrn_measured_fraction_theta_full 0.000
_diffrn_measured_fraction_theta_max 0.932
_diffrn_measurement_device 'Rigaku RAXIS-RAPID'
_diffrn_radiation_detector 'Imaging Plate'
_diffrn_radiation_monochromator graphite
_diffrn_radiation_source 'Rigaku rotating anode'
_diffrn_radiation_type 'Mo K\a'
_diffrn_radiation_wavelength 0.71069
_diffrn_reflns_av_R_equivalents 0.0000
_diffrn_reflns_av_sigmaI/netI 0.0284
_diffrn_reflns_limit_h_max 18
_diffrn_reflns_limit_h_min 0
_diffrn_reflns_limit_k_max 19
_diffrn_reflns_limit_k_min 0
_diffrn_reflns_limit_l_max 30
_diffrn_reflns_limit_l_min -30
_diffrn_reflns_number 10878
_diffrn_reflns_theta_full 0.50
_diffrn_reflns_theta_max 27.48
_diffrn_reflns_theta_min 0.87
_diffrn_standards_decay_% 0.00
_diffrn_standards_interval_count 0
_diffrn_standards_number 0
_exptl_absorpt_coefficient_mu 0.706
_exptl_absorpt_correction_T_max 1.226
_exptl_absorpt_correction_T_min 0.712
_exptl_absorpt_correction_type empirical
_exptl_crystal_colour red
_exptl_crystal_density_diffrn 1.689
_exptl_crystal_description prism
_exptl_crystal_F_000 2592.00
_exptl_crystal_size_max 0.20
_exptl_crystal_size_mid 0.20
_exptl_crystal_size_min 0.10
_refine_diff_density_max 0.624
_refine_diff_density_min -1.763
_refine_diff_density_rms 0.163
_refine_ls_extinction_method none
_refine_ls_goodness_of_fit_ref 1.217
_refine_ls_hydrogen_treatment mixed
_refine_ls_matrix_type full
_refine_ls_number_parameters 702
_refine_ls_number_reflns 10878
_refine_ls_number_restraints 0
_refine_ls_restrained_S_all 1.217
_refine_ls_R_factor_all 0.0481
_refine_ls_R_factor_gt 0.0417
_refine_ls_shift/su_max 0.033
_refine_ls_shift/su_mean 0.002
_refine_ls_structure_factor_coef Fsqd
_refine_ls_weighting_details 'calc w=1/[\s^2^(Fo^2^)+(0.0668P)^2^+8.0215P] where P=(Fo^2^+2Fc^2^)/3'
_refine_ls_weighting_scheme calc
_refine_ls_wR_factor_gt 0.1248
_refine_ls_wR_factor_ref 0.1316
_reflns_number_gt 9526
_reflns_number_total 10878
_reflns_threshold_expression >2sigma(I)
_cod_data_source_file ja016899h_s2_4.cif
_cod_data_source_block 5d
_cod_original_sg_symbol_H-M 'P 21/c '
_cod_original_formula_sum 'C52 H49 B F20 N2 Ru2 '
_cod_database_code 4114589

loop_
_symmetry_equiv_pos_as_xyz
'   +x,   +y,   +z'
'   -x,1/2+y,1/2-z'
'   -x,   -y,   -z'
'   +x,1/2-y,1/2+z'

loop_
_atom_site_label
_atom_site_type_symbol
_atom_site_fract_x
_atom_site_fract_y
_atom_site_fract_z
_atom_site_U_iso_or_equiv
_atom_site_adp_type
_atom_site_occupancy
_atom_site_symmetry_multiplicity
_atom_site_calc_flag
_atom_site_refinement_flags
Ru1 Ru 0.885022(19) 0.742528(18) 0.813337(12) 0.02045(9) Uani 1 1 d .
Ru2 Ru 0.694900(17) 0.696401(16) 0.811856(10) 0.01566(8) Uani 1 1 d .
F1 F 0.87380(15) 0.28324(15) 0.88717(9) 0.0282(5) Uani 1 1 d .
F2 F 1.01394(15) 0.37265(16) 0.93755(10) 0.0324(5) Uani 1 1 d .
F3 F 0.99998(17) 0.43855(17) 1.04435(10) 0.0389(6) Uani 1 1 d .
F4 F 0.83635(19) 0.41696(18) 1.09818(10) 0.0416(6) Uani 1 1 d .
F5 F 0.69478(17) 0.32357(17) 1.04977(9) 0.0350(5) Uani 1 1 d .
F6 F 0.84565(16) 0.11431(16) 0.92759(10) 0.0330(5) Uani 1 1 d .
F7 F 0.90626(17) -0.01367(17) 0.99678(11) 0.0393(6) Uani 1 1 d .
F8 F 0.8134(2) -0.05256(17) 1.09167(11) 0.0434(6) Uani 1 1 d .
F9 F 0.6558(2) 0.03995(19) 1.11468(11) 0.0519(7) Uani 1 1 d .
F10 F 0.59202(18) 0.16538(17) 1.04683(10) 0.0382(6) Uani 1 1 d .
F11 F 0.51615(17) 0.12899(15) 0.93853(10) 0.0345(5) Uani 1 1 d .
F12 F 0.33709(17) 0.18391(19) 0.93902(12) 0.0440(6) Uani 1 1 d .
F13 F 0.29741(17) 0.3567(2) 0.94270(11) 0.0462(7) Uani 1 1 d .
F14 F 0.44312(19) 0.47376(17) 0.94852(11) 0.0409(6) Uani 1 1 d .
F15 F 0.62139(16) 0.42093(14) 0.95334(10) 0.0307(5) Uani 1 1 d .
F16 F 0.66610(18) 0.05945(14) 0.87565(10) 0.0339(5) Uani 1 1 d .
F17 F 0.64803(18) 0.04432(16) 0.76352(10) 0.0390(6) Uani 1 1 d .
F18 F 0.66512(19) 0.18464(19) 0.69432(9) 0.0420(6) Uani 1 1 d .
F19 F 0.69205(19) 0.34547(17) 0.74229(10) 0.0387(6) Uani 1 1 d .
F20 F 0.70198(17) 0.36412(14) 0.85468(9) 0.0297(5) Uani 1 1 d .
N1 N 0.82186(19) 0.61993(18) 0.82066(12) 0.0186(5) Uani 1 1 d .
N2 N 0.7961(2) 0.72264(19) 0.88096(11) 0.0191(5) Uani 1 1 d .
C1 C 0.7865(2) 0.6341(2) 0.87355(13) 0.0175(6) Uani 1 1 d .
C2 C 0.7647(3) 0.5678(2) 0.91737(14) 0.0238(7) Uani 1 1 d .
H2A H 0.7623 0.5112 0.9002 0.036 Uiso 1 1 calc R
H2B H 0.7045 0.5808 0.9323 0.036 Uiso 1 1 calc R
H2C H 0.8133 0.5688 0.9478 0.036 Uiso 1 1 calc R
C3 C 0.8353(3) 0.5317(2) 0.79795(15) 0.0248(7) Uani 1 1 d .
H3 H 0.7813 0.4956 0.8076 0.030 Uiso 1 1 calc R
C4 C 0.8373(3) 0.5367(3) 0.73324(16) 0.0335(9) Uani 1 1 d .
H4A H 0.7793 0.5623 0.7177 0.050 Uiso 1 1 calc R
H4B H 0.8437 0.4792 0.7180 0.050 Uiso 1 1 calc R
H4C H 0.8901 0.5716 0.7232 0.050 Uiso 1 1 calc R
C5 C 0.9256(3) 0.4914(3) 0.82447(19) 0.0378(9) Uani 1 1 d .
H5A H 0.9223 0.4889 0.8651 0.057 Uiso 1 1 calc R
H5B H 0.9791 0.5260 0.8153 0.057 Uiso 1 1 calc R
H5C H 0.9327 0.4337 0.8098 0.057 Uiso 1 1 calc R
C6 C 0.7774(3) 0.7665(2) 0.93479(15) 0.0243(7) Uani 1 1 d .
H6 H 0.7241 0.7369 0.9514 0.029 Uiso 1 1 calc R
C7 C 0.7489(3) 0.8600(3) 0.92300(18) 0.0337(9) Uani 1 1 d .
H7A H 0.6944 0.8614 0.8965 0.051 Uiso 1 1 calc R
H7B H 0.8005 0.8903 0.9071 0.051 Uiso 1 1 calc R
H7C H 0.7336 0.8875 0.9580 0.051 Uiso 1 1 calc R
C8 C 0.8635(3) 0.7595(3) 0.97661(18) 0.0391(10) Uani 1 1 d .
H8A H 0.8790 0.6993 0.9829 0.059 Uiso 1 1 calc R
H8B H 0.8495 0.7859 1.0121 0.059 Uiso 1 1 calc R
H8C H 0.9164 0.7887 0.9612 0.059 Uiso 1 1 calc R
C9 C 1.0055(3) 0.7519(3) 0.75924(17) 0.0299(8) Uani 1 1 d .
C10 C 0.9254(3) 0.7908(3) 0.73088(18) 0.0362(9) Uani 1 1 d .
C11 C 0.8986(3) 0.8647(3) 0.7652(2) 0.0406(11) Uani 1 1 d .
C12 C 0.9616(3) 0.8695(3) 0.8141(2) 0.0389(10) Uani 1 1 d .
C13 C 1.0280(3) 0.8003(3) 0.81028(18) 0.0321(8) Uani 1 1 d .
C14 C 1.0662(3) 0.6801(4) 0.7375(3) 0.0524(13) Uani 1 1 d .
H14A H 1.1161 0.6666 0.7657 0.079 Uiso 1 1 calc R
H14B H 1.0932 0.6984 0.7030 0.079 Uiso 1 1 calc R
H14C H 1.0278 0.6293 0.7300 0.079 Uiso 1 1 calc R
C15 C 0.8827(4) 0.7665(5) 0.6725(2) 0.0686(19) Uani 1 1 d .
H15A H 0.8285 0.8026 0.6632 0.103 Uiso 1 1 calc R
H15B H 0.8635 0.7067 0.6726 0.103 Uiso 1 1 calc R
H15C H 0.9291 0.7748 0.6448 0.103 Uiso 1 1 calc R
C16 C 0.8230(4) 0.9303(4) 0.7500(4) 0.083(2) Uani 1 1 d .
H16A H 0.7893 0.9137 0.7150 0.124 Uiso 1 1 calc R
H16B H 0.8517 0.9863 0.7454 0.124 Uiso 1 1 calc R
H16C H 0.7796 0.9332 0.7799 0.124 Uiso 1 1 calc R
C17 C 0.9673(5) 0.9396(4) 0.8594(3) 0.071(2) Uani 1 1 d .
H17A H 1.0170 0.9257 0.8877 0.106 Uiso 1 1 calc R
H17B H 0.9079 0.9431 0.8771 0.106 Uiso 1 1 calc R
H17C H 0.9808 0.9944 0.8421 0.106 Uiso 1 1 calc R
C18 C 1.1150(4) 0.7897(4) 0.8497(2) 0.0524(13) Uani 1 1 d .
H18A H 1.1491 0.7388 0.8392 0.079 Uiso 1 1 calc R
H18B H 1.0967 0.7838 0.8882 0.079 Uiso 1 1 calc R
H18C H 1.1550 0.8398 0.8469 0.079 Uiso 1 1 calc R
C19 C 0.5831(2) 0.6523(2) 0.74798(14) 0.0224(7) Uani 1 1 d .
C20 C 0.5788(2) 0.7450(2) 0.75224(15) 0.0220(7) Uani 1 1 d .
C21 C 0.5590(2) 0.7682(2) 0.80912(15) 0.0216(7) Uani 1 1 d .
C22 C 0.5520(2) 0.6890(2) 0.84088(14) 0.0204(6) Uani 1 1 d .
C23 C 0.5666(2) 0.6178(2) 0.80294(14) 0.0207(6) Uani 1 1 d .
C24 C 0.5925(3) 0.6012(3) 0.69446(17) 0.0363(9) Uani 1 1 d .
H24A H 0.6035 0.6400 0.6636 0.054 Uiso 1 1 calc R
H24B H 0.5352 0.5690 0.6858 0.054 Uiso 1 1 calc R
H24C H 0.6450 0.5616 0.6997 0.054 Uiso 1 1 calc R
C25 C 0.5858(3) 0.8077(3) 0.70372(17) 0.0342(9) Uani 1 1 d .
H25A H 0.5999 0.7764 0.6699 0.051 Uiso 1 1 calc R
H25B H 0.6355 0.8489 0.7130 0.051 Uiso 1 1 calc R
H25C H 0.5266 0.8378 0.6973 0.051 Uiso 1 1 calc R
C26 C 0.5348(3) 0.8582(3) 0.82900(19) 0.0345(9) Uani 1 1 d .
H26A H 0.5244 0.8569 0.8690 0.052 Uiso 1 1 calc R
H26B H 0.4782 0.8782 0.8082 0.052 Uiso 1 1 calc R
H26C H 0.5862 0.8970 0.8224 0.052 Uiso 1 1 calc R
C27 C 0.5246(3) 0.6807(3) 0.90143(16) 0.0320(8) Uani 1 1 d .
H27A H 0.5191 0.7375 0.9178 0.048 Uiso 1 1 calc R
H27B H 0.5724 0.6482 0.9231 0.048 Uiso 1 1 calc R
H27C H 0.4649 0.6510 0.9021 0.048 Uiso 1 1 calc R
C28 C 0.5562(3) 0.5232(2) 0.81695(19) 0.0333(9) Uani 1 1 d .
H28A H 0.5456 0.5170 0.8567 0.050 Uiso 1 1 calc R
H28B H 0.6131 0.4929 0.8085 0.050 Uiso 1 1 calc R
H28C H 0.5034 0.4994 0.7945 0.050 Uiso 1 1 calc R
C29 C 0.7739(3) 0.2993(2) 0.96491(14) 0.0220(7) Uani 1 1 d .
C30 C 0.8586(3) 0.3150(2) 0.93968(14) 0.0224(7) Uani 1 1 d .
C31 C 0.9337(2) 0.3613(2) 0.96472(15) 0.0244(7) Uani 1 1 d .
C32 C 0.9265(3) 0.3951(2) 1.01860(16) 0.0278(7) Uani 1 1 d .
C33 C 0.8443(3) 0.3837(3) 1.04571(15) 0.0287(8) Uani 1 1 d .
C34 C 0.7714(3) 0.3359(2) 1.01925(15) 0.0248(7) Uani 1 1 d .
C35 C 0.7142(3) 0.1466(2) 0.98171(14) 0.0229(7) Uani 1 1 d .
C36 C 0.7949(3) 0.0974(2) 0.97331(15) 0.0253(7) Uani 1 1 d .
C37 C 0.8285(3) 0.0315(2) 1.00840(16) 0.0275(7) Uani 1 1 d .
C38 C 0.7810(3) 0.0112(2) 1.05670(16) 0.0302(8) Uani 1 1 d .
C39 C 0.7022(3) 0.0571(3) 1.06761(16) 0.0318(8) Uani 1 1 d .
C40 C 0.6701(3) 0.1234(2) 1.03104(15) 0.0279(7) Uani 1 1 d .
C41 C 0.5798(3) 0.2708(2) 0.94764(14) 0.0238(7) Uani 1 1 d .
C42 C 0.5021(3) 0.2154(3) 0.94319(15) 0.0270(7) Uani 1 1 d .
C43 C 0.4084(3) 0.2421(3) 0.94291(15) 0.0306(8) Uani 1 1 d .
C44 C 0.3883(3) 0.3293(3) 0.94492(15) 0.0315(8) Uani 1 1 d .
C45 C 0.4615(3) 0.3880(3) 0.94792(15) 0.0292(8) Uani 1 1 d .
C46 C 0.5545(3) 0.3582(2) 0.94970(14) 0.0247(7) Uani 1 1 d .
C47 C 0.6875(2) 0.2131(2) 0.87231(14) 0.0216(7) Uani 1 1 d .
C48 C 0.6725(3) 0.1336(2) 0.84541(15) 0.0248(7) Uani 1 1 d .
C49 C 0.6639(3) 0.1233(3) 0.78640(16) 0.0269(7) Uani 1 1 d .
C50 C 0.6705(3) 0.1939(3) 0.75130(15) 0.0282(8) Uani 1 1 d .
C51 C 0.6845(3) 0.2750(3) 0.77548(15) 0.0261(7) Uani 1 1 d .
C52 C 0.6908(2) 0.2825(2) 0.83414(15) 0.0219(7) Uani 1 1 d .
B1 B 0.6883(3) 0.2326(3) 0.94190(16) 0.0213(7) Uani 1 1 d .
H2 H 0.766(3) 0.762(3) 0.7768(19) 0.029(11) Uiso 1 1 d .
H1 H 0.964(4) 0.703(3) 0.857(2) 0.040(13) Uiso 1 1 d .

loop_
_atom_site_aniso_label
_atom_site_aniso_U_11
_atom_site_aniso_U_22
_atom_site_aniso_U_33
_atom_site_aniso_U_23
_atom_site_aniso_U_13
_atom_site_aniso_U_12
Ru1 0.01906(14) 0.01865(14) 0.02437(14) 0.00314(10) 0.00724(10) -0.00117(10)
Ru2 0.01767(14) 0.01575(14) 0.01386(12) 0.00030(8) 0.00349(9) 0.00067(9)
F1 0.0270(10) 0.0358(12) 0.0227(10) -0.0063(9) 0.0088(8) -0.0043(10)
F2 0.0215(10) 0.0413(13) 0.0345(12) 0.0027(10) 0.0035(9) -0.0034(10)
F3 0.0361(12) 0.0433(14) 0.0359(12) -0.0061(11) -0.0103(10) -0.0097(11)
F4 0.0521(15) 0.0493(15) 0.0235(11) -0.0139(10) 0.0026(10) -0.0062(13)
F5 0.0346(12) 0.0468(14) 0.0248(11) -0.0070(10) 0.0121(9) -0.0061(11)
F6 0.0287(11) 0.0389(13) 0.0325(11) 0.0049(10) 0.0111(9) 0.0044(10)
F7 0.0301(12) 0.0394(13) 0.0480(14) 0.0029(11) -0.0007(11) 0.0067(11)
F8 0.0555(16) 0.0344(13) 0.0394(13) 0.0146(11) -0.0047(12) 0.0042(12)
F9 0.073(2) 0.0513(16) 0.0341(13) 0.0209(12) 0.0246(13) 0.0117(15)
F10 0.0449(14) 0.0402(13) 0.0319(12) 0.0084(10) 0.0208(10) 0.0116(11)
F11 0.0342(12) 0.0285(11) 0.0412(13) -0.0043(10) 0.0049(10) -0.0077(10)
F12 0.0280(12) 0.0599(17) 0.0446(14) -0.0081(13) 0.0059(10) -0.0171(12)
F13 0.0253(11) 0.0709(19) 0.0425(14) -0.0018(13) 0.0037(10) 0.0103(12)
F14 0.0433(14) 0.0369(13) 0.0430(13) 0.0000(11) 0.0067(11) 0.0140(12)
F15 0.0324(11) 0.0230(10) 0.0374(12) -0.0005(9) 0.0079(9) -0.0008(9)
F16 0.0472(14) 0.0205(10) 0.0337(12) -0.0004(9) 0.0000(10) -0.0059(10)
F17 0.0429(14) 0.0353(13) 0.0379(13) -0.0173(10) -0.0038(10) -0.0014(11)
F18 0.0417(13) 0.0658(18) 0.0182(10) -0.0084(11) -0.0004(9) 0.0014(13)
F19 0.0489(14) 0.0429(14) 0.0246(11) 0.0123(10) 0.0042(10) 0.0002(12)
F20 0.0423(12) 0.0205(10) 0.0265(10) 0.0010(8) 0.0040(9) -0.0004(9)
N1 0.0183(13) 0.0177(13) 0.0203(13) -0.0004(10) 0.0046(10) 0.0002(11)
N2 0.0202(13) 0.0200(13) 0.0173(12) -0.0016(10) 0.0029(10) -0.0011(12)
C1 0.0160(14) 0.0179(15) 0.0187(14) 0.0001(12) 0.0010(11) -0.0020(12)
C2 0.0261(16) 0.0242(17) 0.0212(15) 0.0057(13) 0.0040(13) -0.0005(14)
C3 0.0295(18) 0.0194(16) 0.0258(17) -0.0044(13) 0.0048(14) -0.0026(14)
C4 0.039(2) 0.035(2) 0.0267(18) -0.0071(15) 0.0068(16) 0.0080(18)
C5 0.043(2) 0.029(2) 0.042(2) -0.0015(17) 0.0004(18) 0.0157(18)
C6 0.0257(17) 0.0269(17) 0.0207(16) -0.0066(13) 0.0037(13) -0.0004(15)
C7 0.037(2) 0.029(2) 0.035(2) -0.0108(16) -0.0014(16) 0.0049(17)
C8 0.042(2) 0.044(2) 0.030(2) -0.0088(17) -0.0105(17) 0.004(2)
C9 0.0242(17) 0.032(2) 0.035(2) 0.0044(15) 0.0151(15) -0.0037(16)
C10 0.0285(19) 0.048(2) 0.033(2) 0.0203(18) 0.0055(15) -0.0120(18)
C11 0.0282(19) 0.028(2) 0.067(3) 0.024(2) 0.0175(19) 0.0002(17)
C12 0.033(2) 0.027(2) 0.059(3) 0.0011(19) 0.0198(19) -0.0102(17)
C13 0.0263(18) 0.032(2) 0.039(2) 0.0069(16) 0.0088(16) -0.0073(16)
C14 0.035(2) 0.052(3) 0.074(4) -0.013(3) 0.031(2) -0.004(2)
C15 0.059(3) 0.117(5) 0.029(2) 0.027(3) -0.001(2) -0.033(4)
C16 0.037(3) 0.051(3) 0.160(7) 0.054(4) 0.012(4) 0.002(3)
C17 0.073(4) 0.041(3) 0.103(5) -0.023(3) 0.049(4) -0.034(3)
C18 0.038(2) 0.062(3) 0.056(3) 0.017(3) -0.006(2) -0.024(2)
C19 0.0216(15) 0.0255(17) 0.0199(15) -0.0021(13) -0.0014(12) -0.0010(14)
C20 0.0182(15) 0.0252(17) 0.0225(16) 0.0042(13) -0.0005(12) 0.0013(13)
C21 0.0166(15) 0.0237(17) 0.0244(16) -0.0020(13) 0.0017(12) -0.0004(13)
C22 0.0165(14) 0.0252(17) 0.0199(15) 0.0003(13) 0.0055(12) 0.0005(13)
C23 0.0182(15) 0.0200(16) 0.0236(15) 0.0009(13) -0.0003(12) 0.0005(13)
C24 0.034(2) 0.049(2) 0.0262(18) -0.0130(17) -0.0025(15) 0.0063(19)
C25 0.034(2) 0.040(2) 0.0279(19) 0.0130(16) -0.0016(15) 0.0004(18)
C26 0.0307(19) 0.0274(19) 0.045(2) -0.0088(17) 0.0008(17) 0.0096(17)
C27 0.0251(17) 0.048(2) 0.0233(17) 0.0008(16) 0.0082(14) 0.0035(18)
C28 0.033(2) 0.0215(18) 0.044(2) 0.0045(16) -0.0071(17) -0.0054(16)
C29 0.0249(16) 0.0210(16) 0.0202(15) -0.0001(12) 0.0029(12) 0.0014(14)
C30 0.0255(16) 0.0228(16) 0.0190(15) -0.0001(12) 0.0012(12) 0.0004(14)
C31 0.0210(16) 0.0265(17) 0.0256(16) 0.0022(14) 0.0018(13) 0.0004(14)
C32 0.0284(18) 0.0266(18) 0.0275(17) -0.0006(14) -0.0052(14) -0.0049(16)
C33 0.036(2) 0.0301(19) 0.0195(16) -0.0041(14) 0.0008(14) -0.0009(17)
C34 0.0262(17) 0.0273(17) 0.0213(16) -0.0004(13) 0.0059(13) -0.0034(15)
C35 0.0273(17) 0.0215(16) 0.0201(15) 0.0002(13) 0.0026(13) -0.0019(14)
C36 0.0274(17) 0.0277(18) 0.0209(15) -0.0005(13) 0.0025(13) -0.0054(15)
C37 0.0263(17) 0.0250(17) 0.0305(18) -0.0027(14) -0.0029(14) -0.0015(15)
C38 0.042(2) 0.0217(17) 0.0263(17) 0.0051(14) -0.0064(15) -0.0034(16)
C39 0.044(2) 0.0283(19) 0.0240(17) 0.0059(15) 0.0074(16) 0.0005(18)
C40 0.0345(19) 0.0267(18) 0.0234(16) 0.0002(14) 0.0083(14) 0.0011(16)
C41 0.0255(17) 0.0288(18) 0.0175(15) -0.0008(13) 0.0036(12) -0.0032(15)
C42 0.0304(18) 0.0301(18) 0.0208(16) -0.0008(14) 0.0037(13) -0.0035(16)
C43 0.0259(18) 0.047(2) 0.0193(16) -0.0024(15) 0.0035(13) -0.0092(17)
C44 0.0211(16) 0.053(3) 0.0207(16) -0.0020(16) 0.0034(13) 0.0039(17)
C45 0.035(2) 0.0326(19) 0.0203(16) 0.0004(14) 0.0052(14) 0.0099(17)
C46 0.0279(17) 0.0272(18) 0.0197(15) 0.0005(13) 0.0063(13) -0.0027(15)
C47 0.0214(15) 0.0214(16) 0.0221(15) -0.0002(13) 0.0037(12) -0.0001(14)
C48 0.0254(17) 0.0246(17) 0.0245(16) -0.0009(13) 0.0023(13) -0.0018(14)
C49 0.0232(16) 0.0297(18) 0.0277(17) -0.0105(14) 0.0006(13) -0.0008(15)
C50 0.0221(16) 0.044(2) 0.0182(15) -0.0060(15) 0.0011(12) 0.0025(16)
C51 0.0233(16) 0.0315(19) 0.0238(16) 0.0040(14) 0.0032(13) 0.0024(15)
C52 0.0206(15) 0.0204(16) 0.0252(16) -0.0005(13) 0.0043(12) 0.0023(14)
B1 0.0238(18) 0.0207(18) 0.0200(17) -0.0001(14) 0.0060(14) -0.0022(15)

loop_
_atom_type_symbol
_atom_type_description
_atom_type_scat_dispersion_real
_atom_type_scat_dispersion_imag
_atom_type_scat_source
C C 0.0033 0.0016 'International Tables Vol C Tables 4.2.6.8 and 6.1.1.4'
H H 0.0000 0.0000 'International Tables Vol C Tables 4.2.6.8 and 6.1.1.4'
N N 0.0061 0.0033 'International Tables Vol C Tables 4.2.6.8 and 6.1.1.4'
B B 0.0013 0.0007 'International Tables Vol C Tables 4.2.6.8 and 6.1.1.4'
F F 0.0171 0.0103 'International Tables Vol C Tables 4.2.6.8 and 6.1.1.4'
Ru Ru -1.2594 0.8363 'International Tables Vol C Tables 4.2.6.8 and 6.1.1.4'

loop_
_geom_angle_atom_site_label_1
_geom_angle_atom_site_label_2
_geom_angle_atom_site_label_3
_geom_angle
N1 Ru1 N2 62.09(11)
N1 Ru1 C10 120.92(15)
N2 Ru1 C10 156.73(14)
N1 Ru1 C9 117.13(13)
N2 Ru1 C9 165.29(14)
C10 Ru1 C9 37.67(16)
N1 Ru1 C11 149.08(16)
N2 Ru1 C11 125.75(14)
C10 Ru1 C11 38.75(18)
C9 Ru1 C11 63.38(15)
N1 Ru1 C13 139.24(13)
N2 Ru1 C13 132.07(14)
C10 Ru1 C13 63.03(16)
C9 Ru1 C13 37.94(15)
C11 Ru1 C13 62.19(16)
N1 Ru1 C12 173.85(15)
N2 Ru1 C12 115.58(14)
C10 Ru1 C12 63.69(18)
C9 Ru1 C12 63.50(15)
C11 Ru1 C12 37.06(19)
C13 Ru1 C12 37.42(16)
N1 Ru1 Ru2 49.87(8)
N2 Ru1 Ru2 49.60(8)
C10 Ru1 Ru2 112.34(11)
C9 Ru1 Ru2 142.64(11)
C11 Ru1 Ru2 108.98(11)
C13 Ru1 Ru2 170.74(11)
C12 Ru1 Ru2 133.76(12)
N1 Ru1 H2 79.1(14)
N2 Ru1 H2 79.1(14)
C10 Ru1 H2 79.1(14)
C9 Ru1 H2 115.6(14)
C11 Ru1 H2 74.2(14)
C13 Ru1 H2 135.9(14)
C12 Ru1 H2 106.4(14)
Ru2 Ru1 H2 36.2(14)
N1 Ru1 H1 83.8(18)
N2 Ru1 H1 83.6(18)
C10 Ru1 H1 119.3(18)
C9 Ru1 H1 81.8(18)
C11 Ru1 H1 125.0(18)
C13 Ru1 H1 64.2(18)
C12 Ru1 H1 90.3(18)
Ru2 Ru1 H1 123.6(18)
H2 Ru1 H1 160(2)
C1 Ru2 N2 37.90(11)
C1 Ru2 N1 37.93(11)
N2 Ru2 N1 60.88(11)
C1 Ru2 C22 107.61(12)
N2 Ru2 C22 111.29(12)
N1 Ru2 C22 136.74(12)
C1 Ru2 C23 106.56(12)
N2 Ru2 C23 133.85(12)
N1 Ru2 C23 112.97(12)
C22 Ru2 C23 38.53(13)
C1 Ru2 C21 137.78(12)
N2 Ru2 C21 117.86(12)
N1 Ru2 C21 174.79(12)
C22 Ru2 C21 38.21(13)
C23 Ru2 C21 63.84(13)
C1 Ru2 C19 134.92(13)
N2 Ru2 C19 171.33(12)
N1 Ru2 C19 117.00(12)
C22 Ru2 C19 63.87(12)
C23 Ru2 C19 37.91(12)
C21 Ru2 C19 63.40(13)
C1 Ru2 C20 169.50(13)
N2 Ru2 C20 148.24(12)
N1 Ru2 C20 145.79(12)
C22 Ru2 C20 63.33(12)
C23 Ru2 C20 63.15(13)
C21 Ru2 C20 37.55(12)
C19 Ru2 C20 37.65(13)
C1 Ru2 Ru1 63.65(9)
N2 Ru2 Ru1 48.67(7)
N1 Ru2 Ru1 48.45(8)
C22 Ru2 Ru1 157.82(9)
C23 Ru2 Ru1 160.36(9)
C21 Ru2 Ru1 135.20(9)
C19 Ru2 Ru1 137.33(9)
C20 Ru2 Ru1 126.76(9)
C1 Ru2 H2 104.4(16)
N2 Ru2 H2 82.2(15)
N1 Ru2 H2 81.7(15)
C22 Ru2 H2 141.4(15)
C23 Ru2 H2 144.0(15)
C21 Ru2 H2 103.3(15)
C19 Ru2 H2 106.1(15)
C20 Ru2 H2 86.0(15)
Ru1 Ru2 H2 40.8(15)
C1 N1 C3 122.0(3)
C1 N1 Ru1 96.3(2)
C3 N1 Ru1 137.2(2)
C1 N1 Ru2 69.84(17)
C3 N1 Ru2 126.6(2)
Ru1 N1 Ru2 81.68(10)
C1 N2 C6 122.7(3)
C1 N2 Ru1 96.2(2)
C6 N2 Ru1 136.7(2)
C1 N2 Ru2 70.19(17)
C6 N2 Ru2 126.4(2)
Ru1 N2 Ru2 81.73(10)
N2 C1 N1 103.3(3)
N2 C1 C2 127.6(3)
N1 C1 C2 127.7(3)
N2 C1 Ru2 71.91(18)
N1 C1 Ru2 72.23(17)
C2 C1 Ru2 129.7(2)
C1 C2 H2A 109.5
C1 C2 H2B 109.5
H2A C2 H2B 109.5
C1 C2 H2C 109.5
H2A C2 H2C 109.5
H2B C2 H2C 109.5
N1 C3 C5 110.6(3)
N1 C3 C4 109.0(3)
C5 C3 C4 111.3(3)
N1 C3 H3 108.6
C5 C3 H3 108.6
C4 C3 H3 108.6
C3 C4 H4A 109.5
C3 C4 H4B 109.5
H4A C4 H4B 109.5
C3 C4 H4C 109.5
H4A C4 H4C 109.5
H4B C4 H4C 109.5
C3 C5 H5A 109.5
C3 C5 H5B 109.5
H5A C5 H5B 109.5
C3 C5 H5C 109.5
H5A C5 H5C 109.5
H5B C5 H5C 109.5
N2 C6 C7 109.7(3)
N2 C6 C8 110.2(3)
C7 C6 C8 112.3(3)
N2 C6 H6 108.2
C7 C6 H6 108.2
C8 C6 H6 108.2
C6 C7 H7A 109.5
C6 C7 H7B 109.5
H7A C7 H7B 109.5
C6 C7 H7C 109.5
H7A C7 H7C 109.5
H7B C7 H7C 109.5
C6 C8 H8A 109.5
C6 C8 H8B 109.5
H8A C8 H8B 109.5
C6 C8 H8C 109.5
H8A C8 H8C 109.5
H8B C8 H8C 109.5
C10 C9 C13 107.8(4)
C10 C9 C14 127.4(4)
C13 C9 C14 124.4(4)
C10 C9 Ru1 70.9(2)
C13 C9 Ru1 71.8(2)
C14 C9 Ru1 128.7(3)
C9 C10 C11 107.3(4)
C9 C10 C15 126.0(5)
C11 C10 C15 126.4(5)
C9 C10 Ru1 71.4(2)
C11 C10 Ru1 71.6(2)
C15 C10 Ru1 127.6(3)
C12 C11 C10 108.6(4)
C12 C11 C16 124.3(5)
C10 C11 C16 126.9(6)
C12 C11 Ru1 72.4(2)
C10 C11 Ru1 69.6(2)
C16 C11 Ru1 127.9(3)
C11 C12 C13 107.1(4)
C11 C12 C17 127.9(5)
C13 C12 C17 124.7(5)
C11 C12 Ru1 70.5(2)
C13 C12 Ru1 70.4(2)
C17 C12 Ru1 129.4(3)
C12 C13 C9 109.2(4)
C12 C13 C18 124.0(4)
C9 C13 C18 126.3(4)
C12 C13 Ru1 72.2(2)
C9 C13 Ru1 70.2(2)
C18 C13 Ru1 130.6(3)
C9 C14 H14A 109.5
C9 C14 H14B 109.5
H14A C14 H14B 109.5
C9 C14 H14C 109.5
H14A C14 H14C 109.5
H14B C14 H14C 109.5
C10 C15 H15A 109.5
C10 C15 H15B 109.5
H15A C15 H15B 109.5
C10 C15 H15C 109.5
H15A C15 H15C 109.5
H15B C15 H15C 109.5
C11 C16 H16A 109.5
C11 C16 H16B 109.5
H16A C16 H16B 109.5
C11 C16 H16C 109.5
H16A C16 H16C 109.5
H16B C16 H16C 109.5
C12 C17 H17A 109.5
C12 C17 H17B 109.5
H17A C17 H17B 109.5
C12 C17 H17C 109.5
H17A C17 H17C 109.5
H17B C17 H17C 109.5
C13 C18 H18A 109.5
C13 C18 H18B 109.5
H18A C18 H18B 109.5
C13 C18 H18C 109.5
H18A C18 H18C 109.5
H18B C18 H18C 109.5
C23 C19 C20 107.3(3)
C23 C19 C24 126.3(3)
C20 C19 C24 126.1(3)
C23 C19 Ru2 69.54(19)
C20 C19 Ru2 71.30(19)
C24 C19 Ru2 129.3(3)
C21 C20 C19 109.0(3)
C21 C20 C25 125.2(3)
C19 C20 C25 125.6(3)
C21 C20 Ru2 70.88(19)
C19 C20 Ru2 71.05(19)
C25 C20 Ru2 128.0(3)
C20 C21 C22 107.4(3)
C20 C21 C26 125.4(3)
C22 C21 C26 126.5(3)
C20 C21 Ru2 71.57(19)
C22 C21 Ru2 69.35(19)
C26 C21 Ru2 131.5(3)
C23 C22 C21 108.0(3)
C23 C22 C27 125.3(3)
C21 C22 C27 126.5(3)
C23 C22 Ru2 71.00(19)
C21 C22 Ru2 72.43(19)
C27 C22 Ru2 126.8(2)
C19 C23 C22 108.4(3)
C19 C23 C28 125.6(3)
C22 C23 C28 125.8(3)
C19 C23 Ru2 72.55(19)
C22 C23 Ru2 70.48(19)
C28 C23 Ru2 127.5(3)
C19 C24 H24A 109.5
C19 C24 H24B 109.5
H24A C24 H24B 109.5
C19 C24 H24C 109.5
H24A C24 H24C 109.5
H24B C24 H24C 109.5
C20 C25 H25A 109.5
C20 C25 H25B 109.5
H25A C25 H25B 109.5
C20 C25 H25C 109.5
H25A C25 H25C 109.5
H25B C25 H25C 109.5
C21 C26 H26A 109.5
C21 C26 H26B 109.5
H26A C26 H26B 109.5
C21 C26 H26C 109.5
H26A C26 H26C 109.5
H26B C26 H26C 109.5
C22 C27 H27A 109.5
C22 C27 H27B 109.5
H27A C27 H27B 109.5
C22 C27 H27C 109.5
H27A C27 H27C 109.5
H27B C27 H27C 109.5
C23 C28 H28A 109.5
C23 C28 H28B 109.5
H28A C28 H28B 109.5
C23 C28 H28C 109.5
H28A C28 H28C 109.5
H28B C28 H28C 109.5
C30 C29 C34 112.9(3)
C30 C29 B1 127.0(3)
C34 C29 B1 119.4(3)
F1 C30 C31 114.5(3)
F1 C30 C29 120.9(3)
C31 C30 C29 124.6(3)
F2 C31 C32 119.9(3)
F2 C31 C30 120.8(3)
C32 C31 C30 119.3(3)
F3 C32 C33 120.4(3)
F3 C32 C31 120.2(3)
C33 C32 C31 119.4(3)
F4 C33 C32 119.8(3)
F4 C33 C34 120.9(3)
C32 C33 C34 119.2(3)
F5 C34 C33 115.8(3)
F5 C34 C29 119.6(3)
C33 C34 C29 124.5(3)
C36 C35 C40 112.9(3)
C36 C35 B1 120.8(3)
C40 C35 B1 125.5(3)
F6 C36 C37 116.0(3)
F6 C36 C35 119.1(3)
C37 C36 C35 124.9(3)
F7 C37 C36 121.2(3)
F7 C37 C38 119.5(3)
C36 C37 C38 119.3(4)
F8 C38 C39 121.3(4)
F8 C38 C37 120.0(4)
C39 C38 C37 118.7(3)
F9 C39 C38 119.9(3)
F9 C39 C40 119.6(4)
C38 C39 C40 120.4(4)
F10 C40 C39 115.0(3)
F10 C40 C35 121.3(3)
C39 C40 C35 123.7(4)
C42 C41 C46 113.2(3)
C42 C41 B1 120.5(3)
C46 C41 B1 125.9(3)
F11 C42 C43 116.0(3)
F11 C42 C41 119.4(3)
C43 C42 C41 124.6(4)
F12 C43 C44 119.9(4)
F12 C43 C42 120.8(4)
C44 C43 C42 119.3(4)
F13 C44 C45 120.6(4)
F13 C44 C43 120.1(4)
C45 C44 C43 119.3(4)
F14 C45 C44 120.1(4)
F14 C45 C46 120.4(4)
C44 C45 C46 119.5(4)
F15 C46 C45 114.9(3)
F15 C46 C41 120.9(3)
C45 C46 C41 124.2(4)
C48 C47 C52 113.1(3)
C48 C47 B1 126.8(3)
C52 C47 B1 119.7(3)
F16 C48 C47 121.3(3)
F16 C48 C49 115.0(3)
C47 C48 C49 123.7(3)
F17 C49 C50 119.5(3)
F17 C49 C48 120.2(4)
C50 C49 C48 120.2(3)
F18 C50 C49 120.9(4)
F18 C50 C51 120.3(4)
C49 C50 C51 118.8(3)
F19 C51 C50 120.4(3)
F19 C51 C52 120.6(3)
C50 C51 C52 119.1(3)
F20 C52 C51 115.7(3)
F20 C52 C47 119.3(3)
C51 C52 C47 125.0(3)
C35 B1 C29 100.4(3)
C35 B1 C41 114.5(3)
C29 B1 C41 114.6(3)
C35 B1 C47 113.6(3)
C29 B1 C47 113.3(3)
C41 B1 C47 101.1(3)

loop_
_geom_bond_atom_site_label_1
_geom_bond_atom_site_label_2
_geom_bond_distance
Ru1 N1 2.098(3)
Ru1 N2 2.105(3)
Ru1 C10 2.181(4)
Ru1 C9 2.189(4)
Ru1 C11 2.208(4)
Ru1 C13 2.210(4)
Ru1 C12 2.233(4)
Ru1 Ru2 2.7741(4)
Ru1 H2 1.86(5)
Ru1 H1 1.59(5)
Ru2 C1 2.113(3)
Ru2 N2 2.135(3)
Ru2 N1 2.144(3)
Ru2 C22 2.170(3)
Ru2 C23 2.177(3)
Ru2 C21 2.211(3)
Ru2 C19 2.217(3)
Ru2 C20 2.220(3)
Ru2 H2 1.68(5)
F1 C30 1.356(4)
F2 C31 1.345(4)
F3 C32 1.347(4)
F4 C33 1.345(4)
F5 C34 1.347(4)
F6 C36 1.351(4)
F7 C37 1.341(5)
F8 C38 1.343(4)
F9 C39 1.345(4)
F10 C40 1.348(5)
F11 C42 1.349(5)
F12 C43 1.346(5)
F13 C44 1.348(4)
F14 C45 1.345(5)
F15 C46 1.349(4)
F16 C48 1.350(4)
F17 C49 1.343(4)
F18 C50 1.343(4)
F19 C51 1.344(4)
F20 C52 1.351(4)
N1 C1 1.384(4)
N1 C3 1.475(4)
N2 C1 1.380(4)
N2 C6 1.471(4)
C1 C2 1.494(4)
C2 H2A 0.9600
C2 H2B 0.9600
C2 H2C 0.9600
C3 C5 1.517(5)
C3 C4 1.524(5)
C3 H3 0.9800
C4 H4A 0.9600
C4 H4B 0.9600
C4 H4C 0.9600
C5 H5A 0.9600
C5 H5B 0.9600
C5 H5C 0.9600
C6 C7 1.516(5)
C6 C8 1.520(5)
C6 H6 0.9800
C7 H7A 0.9600
C7 H7B 0.9600
C7 H7C 0.9600
C8 H8A 0.9600
C8 H8B 0.9600
C8 H8C 0.9600
C9 C10 1.411(6)
C9 C13 1.430(6)
C9 C14 1.506(6)
C10 C11 1.456(7)
C10 C15 1.510(7)
C11 C12 1.411(7)
C11 C16 1.497(7)
C12 C13 1.425(6)
C12 C17 1.513(7)
C13 C18 1.502(6)
C14 H14A 0.9600
C14 H14B 0.9600
C14 H14C 0.9600
C15 H15A 0.9600
C15 H15B 0.9600
C15 H15C 0.9600
C16 H16A 0.9600
C16 H16B 0.9600
C16 H16C 0.9600
C17 H17A 0.9600
C17 H17B 0.9600
C17 H17C 0.9600
C18 H18A 0.9600
C18 H18B 0.9600
C18 H18C 0.9600
C19 C23 1.428(5)
C19 C20 1.432(5)
C19 C24 1.496(5)
C20 C21 1.426(5)
C20 C25 1.501(5)
C21 C22 1.435(5)
C21 C26 1.509(5)
C22 C23 1.434(5)
C22 C27 1.502(5)
C23 C28 1.502(5)
C24 H24A 0.9600
C24 H24B 0.9600
C24 H24C 0.9600
C25 H25A 0.9600
C25 H25B 0.9600
C25 H25C 0.9600
C26 H26A 0.9600
C26 H26B 0.9600
C26 H26C 0.9600
C27 H27A 0.9600
C27 H27B 0.9600
C27 H27C 0.9600
C28 H28A 0.9600
C28 H28B 0.9600
C28 H28C 0.9600
C29 C30 1.387(5)
C29 C34 1.398(5)
C29 B1 1.651(5)
C30 C31 1.379(5)
C31 C32 1.377(5)
C32 C33 1.368(5)
C33 C34 1.381(5)
C35 C36 1.392(5)
C35 C40 1.395(5)
C35 B1 1.649(5)
C36 C37 1.373(5)
C37 C38 1.388(5)
C38 C39 1.354(6)
C39 C40 1.392(5)
C41 C42 1.389(5)
C41 C46 1.393(5)
C41 B1 1.653(5)
C42 C43 1.385(6)
C43 C44 1.373(6)
C44 C45 1.371(6)
C45 C46 1.389(5)
C47 C48 1.388(5)
C47 C52 1.397(5)
C47 B1 1.661(5)
C48 C49 1.393(5)
C49 C50 1.370(6)
C50 C51 1.380(6)
C51 C52 1.380(5)

loop_
_geom_torsion_atom_site_label_1
_geom_torsion_atom_site_label_2
_geom_torsion_atom_site_label_3
_geom_torsion_atom_site_label_4
_geom_torsion
N1 Ru1 Ru2 C1 42.51(13)
N2 Ru1 Ru2 C1 -42.52(14)
C10 Ru1 Ru2 C1 154.85(17)
C9 Ru1 Ru2 C1 125.5(2)
C11 Ru1 Ru2 C1 -163.76(18)
C13 Ru1 Ru2 C1 -146.9(7)
C12 Ru1 Ru2 C1 -130.8(2)
N1 Ru1 Ru2 N2 85.03(14)
C10 Ru1 Ru2 N2 -162.63(18)
C9 Ru1 Ru2 N2 168.0(2)
C11 Ru1 Ru2 N2 -121.24(18)
C13 Ru1 Ru2 N2 -104.4(7)
C12 Ru1 Ru2 N2 -88.3(2)
N2 Ru1 Ru2 N1 -85.03(14)
C10 Ru1 Ru2 N1 112.34(17)
C9 Ru1 Ru2 N1 83.0(2)
C11 Ru1 Ru2 N1 153.72(18)
C13 Ru1 Ru2 N1 170.6(7)
C12 Ru1 Ru2 N1 -173.3(2)
N1 Ru1 Ru2 C22 113.8(3)
N2 Ru1 Ru2 C22 28.8(3)
C10 Ru1 Ru2 C22 -133.8(3)
C9 Ru1 Ru2 C22 -163.2(3)
C11 Ru1 Ru2 C22 -92.5(3)
C13 Ru1 Ru2 C22 -75.6(7)
C12 Ru1 Ru2 C22 -59.5(3)
N1 Ru1 Ru2 C23 -21.3(3)
N2 Ru1 Ru2 C23 -106.3(3)
C10 Ru1 Ru2 C23 91.1(3)
C9 Ru1 Ru2 C23 61.8(3)
C11 Ru1 Ru2 C23 132.5(3)
C13 Ru1 Ru2 C23 149.3(7)
C12 Ru1 Ru2 C23 165.4(3)
N1 Ru1 Ru2 C21 174.89(16)
N2 Ru1 Ru2 C21 89.86(16)
C10 Ru1 Ru2 C21 -72.77(19)
C9 Ru1 Ru2 C21 -102.1(2)
C11 Ru1 Ru2 C21 -31.39(19)
C13 Ru1 Ru2 C21 -14.5(7)
C12 Ru1 Ru2 C21 1.6(2)
N1 Ru1 Ru2 C19 -86.20(17)
N2 Ru1 Ru2 C19 -171.23(17)
C10 Ru1 Ru2 C19 26.1(2)
C9 Ru1 Ru2 C19 -3.2(2)
C11 Ru1 Ru2 C19 67.5(2)
C13 Ru1 Ru2 C19 84.4(7)
C12 Ru1 Ru2 C19 100.5(2)
N1 Ru1 Ru2 C20 -135.82(15)
N2 Ru1 Ru2 C20 139.14(16)
C10 Ru1 Ru2 C20 -23.49(18)
C9 Ru1 Ru2 C20 -52.8(2)
C11 Ru1 Ru2 C20 17.90(19)
C13 Ru1 Ru2 C20 34.7(7)
C12 Ru1 Ru2 C20 50.9(2)
N2 Ru1 N1 C1 -9.33(18)
C10 Ru1 N1 C1 -162.8(2)
C9 Ru1 N1 C1 154.1(2)
C11 Ru1 N1 C1 -123.1(3)
C13 Ru1 N1 C1 113.8(2)
C12 Ru1 N1 C1 59.8(13)
Ru2 Ru1 N1 C1 -68.49(17)
N2 Ru1 N1 C3 -164.1(4)
C10 Ru1 N1 C3 42.4(4)
C9 Ru1 N1 C3 -0.7(4)
C11 Ru1 N1 C3 82.1(4)
C13 Ru1 N1 C3 -41.0(4)
C12 Ru1 N1 C3 -95.0(13)
Ru2 Ru1 N1 C3 136.7(4)
N2 Ru1 N1 Ru2 59.16(10)
C10 Ru1 N1 Ru2 -94.28(15)
C9 Ru1 N1 Ru2 -137.41(13)
C11 Ru1 N1 Ru2 -54.6(3)
C13 Ru1 N1 Ru2 -177.69(17)
C12 Ru1 N1 Ru2 128.3(12)
N2 Ru2 N1 C1 41.02(18)
C22 Ru2 N1 C1 -49.8(3)
C23 Ru2 N1 C1 -87.7(2)
C21 Ru2 N1 C1 -36.3(13)
C19 Ru2 N1 C1 -129.45(19)
C20 Ru2 N1 C1 -163.3(2)
Ru1 Ru2 N1 C1 99.93(19)
C1 Ru2 N1 C3 115.6(3)
N2 Ru2 N1 C3 156.6(3)
C22 Ru2 N1 C3 65.7(3)
C23 Ru2 N1 C3 27.9(3)
C21 Ru2 N1 C3 79.2(13)
C19 Ru2 N1 C3 -13.9(3)
C20 Ru2 N1 C3 -47.7(4)
Ru1 Ru2 N1 C3 -144.5(3)
C1 Ru2 N1 Ru1 -99.93(19)
N2 Ru2 N1 Ru1 -58.91(10)
C22 Ru2 N1 Ru1 -149.74(14)
C23 Ru2 N1 Ru1 172.39(10)
C21 Ru2 N1 Ru1 -136.2(13)
C19 Ru2 N1 Ru1 130.62(11)
C20 Ru2 N1 Ru1 96.8(2)
N1 Ru1 N2 C1 9.35(18)
C10 Ru1 N2 C1 113.2(4)
C9 Ru1 N2 C1 -81.5(6)
C11 Ru1 N2 C1 153.9(2)
C13 Ru1 N2 C1 -123.2(2)
C12 Ru1 N2 C1 -164.3(2)
Ru2 Ru1 N2 C1 68.89(18)
N1 Ru1 N2 C6 164.4(4)
C10 Ru1 N2 C6 -91.7(5)
C9 Ru1 N2 C6 73.6(6)
C11 Ru1 N2 C6 -51.0(4)
C13 Ru1 N2 C6 31.8(4)
C12 Ru1 N2 C6 -9.2(4)
Ru2 Ru1 N2 C6 -136.1(4)
N1 Ru1 N2 Ru2 -59.54(10)
C10 Ru1 N2 Ru2 44.3(4)
C9 Ru1 N2 Ru2 -150.3(5)
C11 Ru1 N2 Ru2 85.04(19)
C13 Ru1 N2 Ru2 167.88(15)
C12 Ru1 N2 Ru2 126.83(15)
N1 Ru2 N2 C1 -41.05(18)
C22 Ru2 N2 C1 91.6(2)
C23 Ru2 N2 C1 53.8(2)
C21 Ru2 N2 C1 133.20(19)
C19 Ru2 N2 C1 37.1(8)
C20 Ru2 N2 C1 165.0(2)
Ru1 Ru2 N2 C1 -99.64(19)
C1 Ru2 N2 C6 -116.6(3)
N1 Ru2 N2 C6 -157.6(3)
C22 Ru2 N2 C6 -25.0(3)
C23 Ru2 N2 C6 -62.8(3)
C21 Ru2 N2 C6 16.6(3)
C19 Ru2 N2 C6 -79.5(8)
C20 Ru2 N2 C6 48.4(4)
Ru1 Ru2 N2 C6 143.8(3)
C1 Ru2 N2 Ru1 99.64(19)
N1 Ru2 N2 Ru1 58.59(10)
C22 Ru2 N2 Ru1 -168.75(11)
C23 Ru2 N2 Ru1 153.43(13)
C21 Ru2 N2 Ru1 -127.16(12)
C19 Ru2 N2 Ru1 136.7(7)
C20 Ru2 N2 Ru1 -95.4(2)
C6 N2 C1 N1 -172.8(3)
Ru1 N2 C1 N1 -12.9(2)
Ru2 N2 C1 N1 66.0(2)
C6 N2 C1 C2 -5.5(5)
Ru1 N2 C1 C2 154.4(3)
Ru2 N2 C1 C2 -126.7(3)
C6 N2 C1 Ru2 121.2(3)
Ru1 N2 C1 Ru2 -78.89(10)
C3 N1 C1 N2 173.0(3)
Ru1 N1 C1 N2 13.0(2)
Ru2 N1 C1 N2 -65.7(2)
C3 N1 C1 C2 5.7(5)
Ru1 N1 C1 C2 -154.4(3)
Ru2 N1 C1 C2 126.9(3)
C3 N1 C1 Ru2 -121.2(3)
Ru1 N1 C1 Ru2 78.71(10)
N1 Ru2 C1 N2 111.1(3)
C22 Ru2 C1 N2 -102.26(19)
C23 Ru2 C1 N2 -142.63(18)
C21 Ru2 C1 N2 -73.5(2)
C19 Ru2 C1 N2 -172.62(18)
C20 Ru2 C1 N2 -131.6(7)
Ru1 Ru2 C1 N2 55.70(15)
N2 Ru2 C1 N1 -111.1(3)
C22 Ru2 C1 N1 146.68(18)
C23 Ru2 C1 N1 106.32(19)
C21 Ru2 C1 N1 175.41(18)
C19 Ru2 C1 N1 76.3(2)
C20 Ru2 C1 N1 117.3(7)
Ru1 Ru2 C1 N1 -55.35(15)
N2 Ru2 C1 C2 124.3(4)
N1 Ru2 C1 C2 -124.6(4)
C22 Ru2 C1 C2 22.1(3)
C23 Ru2 C1 C2 -18.3(3)
C21 Ru2 C1 C2 50.8(4)
C19 Ru2 C1 C2 -48.3(4)
C20 Ru2 C1 C2 -7.3(9)
Ru1 Ru2 C1 C2 -180.0(3)
C1 N1 C3 C5 -79.1(4)
Ru1 N1 C3 C5 71.0(4)
Ru2 N1 C3 C5 -166.6(3)
C1 N1 C3 C4 158.3(3)
Ru1 N1 C3 C4 -51.7(4)
Ru2 N1 C3 C4 70.7(4)
C1 N2 C6 C7 -153.6(3)
Ru1 N2 C6 C7 56.3(4)
Ru2 N2 C6 C7 -65.2(4)
C1 N2 C6 C8 82.3(4)
Ru1 N2 C6 C8 -67.8(4)
Ru2 N2 C6 C8 170.7(3)
N1 Ru1 C9 C10 106.3(3)
N2 Ru1 C9 C10 -170.6(5)
C11 Ru1 C9 C10 -38.9(3)
C13 Ru1 C9 C10 -117.0(4)
C12 Ru1 C9 C10 -80.5(3)
Ru2 Ru1 C9 C10 47.8(3)
N1 Ru1 C9 C13 -136.6(2)
N2 Ru1 C9 C13 -53.5(6)
C10 Ru1 C9 C13 117.0(4)
C11 Ru1 C9 C13 78.1(3)
C12 Ru1 C9 C13 36.5(2)
Ru2 Ru1 C9 C13 164.85(18)
N1 Ru1 C9 C14 -16.8(5)
N2 Ru1 C9 C14 66.3(7)
C10 Ru1 C9 C14 -123.1(5)
C11 Ru1 C9 C14 -162.0(5)
C13 Ru1 C9 C14 119.9(5)
C12 Ru1 C9 C14 156.4(5)
Ru2 Ru1 C9 C14 -75.3(5)
C13 C9 C10 C11 0.3(4)
C14 C9 C10 C11 -172.3(4)
Ru1 C9 C10 C11 63.0(3)
C13 C9 C10 C15 173.8(4)
C14 C9 C10 C15 1.2(7)
Ru1 C9 C10 C15 -123.5(4)
C13 C9 C10 Ru1 -62.8(3)
C14 C9 C10 Ru1 124.6(4)
N1 Ru1 C10 C9 -95.4(3)
N2 Ru1 C10 C9 174.0(3)
C11 Ru1 C10 C9 116.2(4)
C13 Ru1 C10 C9 37.9(2)
C12 Ru1 C10 C9 80.0(3)
Ru2 Ru1 C10 C9 -150.9(2)
N1 Ru1 C10 C11 148.4(2)
N2 Ru1 C10 C11 57.7(5)
C9 Ru1 C10 C11 -116.2(4)
C13 Ru1 C10 C11 -78.3(3)
C12 Ru1 C10 C11 -36.3(3)
Ru2 Ru1 C10 C11 92.8(2)
N1 Ru1 C10 C15 26.2(6)
N2 Ru1 C10 C15 -64.5(7)
C9 Ru1 C10 C15 121.6(6)
C11 Ru1 C10 C15 -122.2(6)
C13 Ru1 C10 C15 159.5(6)
C12 Ru1 C10 C15 -158.4(6)
Ru2 Ru1 C10 C15 -29.3(5)
C9 C10 C11 C12 -0.6(4)
C15 C10 C11 C12 -174.1(4)
Ru1 C10 C11 C12 62.3(3)
C9 C10 C11 C16 174.3(4)
C15 C10 C11 C16 0.9(7)
Ru1 C10 C11 C16 -122.7(4)
C9 C10 C11 Ru1 -62.9(3)
C15 C10 C11 Ru1 123.6(4)
N1 Ru1 C11 C12 -179.5(2)
N2 Ru1 C11 C12 85.9(3)
C10 Ru1 C11 C12 -118.4(3)
C9 Ru1 C11 C12 -80.5(3)
C13 Ru1 C11 C12 -37.7(2)
Ru2 Ru1 C11 C12 139.3(2)
N1 Ru1 C11 C10 -61.1(4)
N2 Ru1 C11 C10 -155.7(2)
C9 Ru1 C11 C10 37.8(2)
C13 Ru1 C11 C10 80.7(3)
C12 Ru1 C11 C10 118.4(3)
Ru2 Ru1 C11 C10 -102.3(2)
N1 Ru1 C11 C16 60.4(7)
N2 Ru1 C11 C16 -34.2(7)
C10 Ru1 C11 C16 121.5(7)
C9 Ru1 C11 C16 159.3(7)
C13 Ru1 C11 C16 -157.8(7)
C12 Ru1 C11 C16 -120.1(7)
Ru2 Ru1 C11 C16 19.2(6)
C10 C11 C12 C13 0.7(4)
C16 C11 C12 C13 -174.4(4)
Ru1 C11 C12 C13 61.3(3)
C10 C11 C12 C17 174.2(4)
C16 C11 C12 C17 -0.9(7)
Ru1 C11 C12 C17 -125.3(4)
C10 C11 C12 Ru1 -60.5(3)
C16 C11 C12 Ru1 124.3(4)
N1 Ru1 C12 C11 177.6(11)
N2 Ru1 C12 C11 -116.2(3)
C10 Ru1 C12 C11 37.9(3)
C9 Ru1 C12 C11 80.2(3)
C13 Ru1 C12 C11 117.2(4)
Ru2 Ru1 C12 C11 -58.6(3)
N1 Ru1 C12 C13 60.4(13)
N2 Ru1 C12 C13 126.7(2)
C10 Ru1 C12 C13 -79.3(3)
C9 Ru1 C12 C13 -37.0(2)
C11 Ru1 C12 C13 -117.2(4)
Ru2 Ru1 C12 C13 -175.79(19)
N1 Ru1 C12 C17 -58.9(14)
N2 Ru1 C12 C17 7.3(6)
C10 Ru1 C12 C17 161.4(6)
C9 Ru1 C12 C17 -156.3(6)
C11 Ru1 C12 C17 123.5(6)
C13 Ru1 C12 C17 -119.3(6)
Ru2 Ru1 C12 C17 64.9(6)
C11 C12 C13 C9 -0.5(4)
C17 C12 C13 C9 -174.3(4)
Ru1 C12 C13 C9 60.8(3)
C11 C12 C13 C18 171.2(4)
C17 C12 C13 C18 -2.5(7)
Ru1 C12 C13 C18 -127.4(4)
C11 C12 C13 Ru1 -61.3(3)
C17 C12 C13 Ru1 124.9(4)
C10 C9 C13 C12 0.2(4)
C14 C9 C13 C12 173.0(4)
Ru1 C9 C13 C12 -62.0(3)
C10 C9 C13 C18 -171.4(4)
C14 C9 C13 C18 1.5(6)
Ru1 C9 C13 C18 126.5(4)
C10 C9 C13 Ru1 62.1(3)
C14 C9 C13 Ru1 -125.0(4)
N1 Ru1 C13 C12 -171.8(2)
N2 Ru1 C13 C12 -77.1(3)
C10 Ru1 C13 C12 81.2(3)
C9 Ru1 C13 C12 118.8(4)
C11 Ru1 C13 C12 37.3(3)
Ru2 Ru1 C13 C12 19.3(9)
N1 Ru1 C13 C9 69.4(3)
N2 Ru1 C13 C9 164.0(2)
C10 Ru1 C13 C9 -37.7(2)
C11 Ru1 C13 C9 -81.5(3)
C12 Ru1 C13 C9 -118.8(4)
Ru2 Ru1 C13 C9 -99.6(7)
N1 Ru1 C13 C18 -52.0(5)
N2 Ru1 C13 C18 42.7(5)
C10 Ru1 C13 C18 -159.0(5)
C9 Ru1 C13 C18 -121.4(6)
C11 Ru1 C13 C18 157.1(5)
C12 Ru1 C13 C18 119.8(6)
Ru2 Ru1 C13 C18 139.1(6)
C1 Ru2 C19 C23 51.3(3)
N2 Ru2 C19 C23 19.7(9)
N1 Ru2 C19 C23 93.4(2)
C22 Ru2 C19 C23 -38.0(2)
C21 Ru2 C19 C23 -80.8(2)
C20 Ru2 C19 C23 -117.5(3)
Ru1 Ru2 C19 C23 150.30(16)
C1 Ru2 C19 C20 168.7(2)
N2 Ru2 C19 C20 137.2(7)
N1 Ru2 C19 C20 -149.19(19)
C22 Ru2 C19 C20 79.5(2)
C23 Ru2 C19 C20 117.5(3)
C21 Ru2 C19 C20 36.6(2)
Ru1 Ru2 C19 C20 -92.2(2)
C1 Ru2 C19 C24 -69.5(4)
N2 Ru2 C19 C24 -101.0(8)
N1 Ru2 C19 C24 -27.4(4)
C22 Ru2 C19 C24 -158.7(4)
C23 Ru2 C19 C24 -120.7(4)
C21 Ru2 C19 C24 158.5(4)
C20 Ru2 C19 C24 121.8(4)
Ru1 Ru2 C19 C24 29.6(4)
C23 C19 C20 C21 -0.5(4)
C24 C19 C20 C21 173.4(3)
Ru2 C19 C20 C21 -61.0(2)
C23 C19 C20 C25 -175.8(3)
C24 C19 C20 C25 -1.9(6)
Ru2 C19 C20 C25 123.6(4)
C23 C19 C20 Ru2 60.5(2)
C24 C19 C20 Ru2 -125.5(4)
C1 Ru2 C20 C21 69.4(8)
N2 Ru2 C20 C21 -49.9(3)
N1 Ru2 C20 C21 173.2(2)
C22 Ru2 C20 C21 37.9(2)
C23 Ru2 C20 C21 81.2(2)
C19 Ru2 C20 C21 118.9(3)
Ru1 Ru2 C20 C21 -118.79(18)
C1 Ru2 C20 C19 -49.5(8)
N2 Ru2 C20 C19 -168.8(2)
N1 Ru2 C20 C19 54.2(3)
C22 Ru2 C20 C19 -81.0(2)
C23 Ru2 C20 C19 -37.7(2)
C21 Ru2 C20 C19 -118.9(3)
Ru1 Ru2 C20 C19 122.30(18)
C1 Ru2 C20 C25 -170.3(6)
N2 Ru2 C20 C25 70.4(4)
N1 Ru2 C20 C25 -66.6(4)
C22 Ru2 C20 C25 158.1(4)
C23 Ru2 C20 C25 -158.5(4)
C21 Ru2 C20 C25 120.2(4)
C19 Ru2 C20 C25 -120.8(4)
Ru1 Ru2 C20 C25 1.5(4)
C19 C20 C21 C22 0.7(4)
C25 C20 C21 C22 176.1(3)
Ru2 C20 C21 C22 -60.4(2)
C19 C20 C21 C26 -170.6(3)
C25 C20 C21 C26 4.8(6)
Ru2 C20 C21 C26 128.3(4)
C19 C20 C21 Ru2 61.1(2)
C25 C20 C21 Ru2 -123.5(4)
C1 Ru2 C21 C20 -165.3(2)
N2 Ru2 C21 C20 152.92(19)
N1 Ru2 C21 C20 -132.5(12)
C22 Ru2 C21 C20 -117.5(3)
C23 Ru2 C21 C20 -79.2(2)
C19 Ru2 C21 C20 -36.7(2)
Ru1 Ru2 C21 C20 94.8(2)
C1 Ru2 C21 C22 -47.8(3)
N2 Ru2 C21 C22 -89.6(2)
N1 Ru2 C21 C22 -15.0(14)
C23 Ru2 C21 C22 38.27(19)
C19 Ru2 C21 C22 80.8(2)
C20 Ru2 C21 C22 117.5(3)
Ru1 Ru2 C21 C22 -147.71(16)
C1 Ru2 C21 C26 73.3(4)
N2 Ru2 C21 C26 31.5(4)
N1 Ru2 C21 C26 106.1(13)
C22 Ru2 C21 C26 121.1(4)
C23 Ru2 C21 C26 159.3(4)
C19 Ru2 C21 C26 -158.2(4)
C20 Ru2 C21 C26 -121.4(4)
Ru1 Ru2 C21 C26 -26.6(4)
C20 C21 C22 C23 -0.7(4)
C26 C21 C22 C23 170.5(3)
Ru2 C21 C22 C23 -62.5(2)
C20 C21 C22 C27 -174.9(3)
C26 C21 C22 C27 -3.8(6)
Ru2 C21 C22 C27 123.2(4)
C20 C21 C22 Ru2 61.8(2)
C26 C21 C22 Ru2 -127.0(4)
C1 Ru2 C22 C23 -94.7(2)
N2 Ru2 C22 C23 -134.77(19)
N1 Ru2 C22 C23 -65.1(2)
C21 Ru2 C22 C23 116.8(3)
C19 Ru2 C22 C23 37.37(19)
C20 Ru2 C22 C23 79.6(2)
Ru1 Ru2 C22 C23 -157.61(19)
C1 Ru2 C22 C21 148.52(19)
N2 Ru2 C22 C21 108.4(2)
N1 Ru2 C22 C21 178.04(18)
C23 Ru2 C22 C21 -116.8(3)
C19 Ru2 C22 C21 -79.5(2)
C20 Ru2 C22 C21 -37.22(19)
Ru1 Ru2 C22 C21 85.6(3)
C1 Ru2 C22 C27 25.7(4)
N2 Ru2 C22 C27 -14.4(4)
N1 Ru2 C22 C27 55.2(4)
C23 Ru2 C22 C27 120.4(4)
C21 Ru2 C22 C27 -122.8(4)
C19 Ru2 C22 C27 157.7(4)
C20 Ru2 C22 C27 -160.0(4)
Ru1 Ru2 C22 C27 -37.2(5)
C20 C19 C23 C22 0.1(4)
C24 C19 C23 C22 -173.8(3)
Ru2 C19 C23 C22 61.7(2)
C20 C19 C23 C28 174.3(3)
C24 C19 C23 C28 0.4(6)
Ru2 C19 C23 C28 -124.0(4)
C20 C19 C23 Ru2 -61.7(2)
C24 C19 C23 Ru2 124.4(4)
C21 C22 C23 C19 0.4(4)
C27 C22 C23 C19 174.7(3)
Ru2 C22 C23 C19 -63.1(2)
C21 C22 C23 C28 -173.9(3)
C27 C22 C23 C28 0.5(6)
Ru2 C22 C23 C28 122.7(3)
C21 C22 C23 Ru2 63.4(2)
C27 C22 C23 Ru2 -122.2(3)
C1 Ru2 C23 C19 -144.8(2)
N2 Ru2 C23 C19 -175.96(19)
N1 Ru2 C23 C19 -105.0(2)
C22 Ru2 C23 C19 117.5(3)
C21 Ru2 C23 C19 79.6(2)
C20 Ru2 C23 C19 37.4(2)
Ru1 Ru2 C23 C19 -87.8(3)
C1 Ru2 C23 C22 97.7(2)
N2 Ru2 C23 C22 66.5(2)
N1 Ru2 C23 C22 137.51(18)
C21 Ru2 C23 C22 -37.95(19)
C19 Ru2 C23 C22 -117.5(3)
C20 Ru2 C23 C22 -80.1(2)
Ru1 Ru2 C23 C22 154.7(2)
C1 Ru2 C23 C28 -23.0(4)
N2 Ru2 C23 C28 -54.1(4)
N1 Ru2 C23 C28 16.9(4)
C22 Ru2 C23 C28 -120.7(4)
C21 Ru2 C23 C28 -158.6(4)
C19 Ru2 C23 C28 121.8(4)
C20 Ru2 C23 C28 159.2(4)
Ru1 Ru2 C23 C28 34.0(5)
C34 C29 C30 F1 179.1(3)
B1 C29 C30 F1 8.8(5)
C34 C29 C30 C31 0.3(5)
B1 C29 C30 C31 -170.0(3)
F1 C30 C31 F2 0.2(5)
C29 C30 C31 F2 179.1(3)
F1 C30 C31 C32 -178.7(3)
C29 C30 C31 C32 0.2(6)
F2 C31 C32 F3 -0.7(5)
C30 C31 C32 F3 178.3(3)
F2 C31 C32 C33 179.5(3)
C30 C31 C32 C33 -1.5(6)
F3 C32 C33 F4 0.7(6)
C31 C32 C33 F4 -179.5(3)
F3 C32 C33 C34 -177.4(3)
C31 C32 C33 C34 2.3(6)
F4 C33 C34 F5 -1.5(5)
C32 C33 C34 F5 176.6(3)
F4 C33 C34 C29 179.9(3)
C32 C33 C34 C29 -2.0(6)
C30 C29 C34 F5 -177.8(3)
B1 C29 C34 F5 -6.7(5)
C30 C29 C34 C33 0.6(5)
B1 C29 C34 C33 171.7(4)
C40 C35 C36 F6 -178.7(3)
B1 C35 C36 F6 -8.2(5)
C40 C35 C36 C37 1.2(5)
B1 C35 C36 C37 171.7(3)
F6 C36 C37 F7 -1.1(5)
C35 C36 C37 F7 179.0(3)
F6 C36 C37 C38 179.0(3)
C35 C36 C37 C38 -0.9(6)
F7 C37 C38 F8 0.7(5)
C36 C37 C38 F8 -179.4(3)
F7 C37 C38 C39 -179.6(4)
C36 C37 C38 C39 0.3(6)
F8 C38 C39 F9 1.0(6)
C37 C38 C39 F9 -178.7(4)
F8 C38 C39 C40 179.6(4)
C37 C38 C39 C40 -0.2(6)
F9 C39 C40 F10 -0.4(6)
C38 C39 C40 F10 -178.9(4)
F9 C39 C40 C35 179.2(4)
C38 C39 C40 C35 0.6(6)
C36 C35 C40 F10 178.5(3)
B1 C35 C40 F10 8.5(6)
C36 C35 C40 C39 -1.1(6)
B1 C35 C40 C39 -171.0(4)
C46 C41 C42 F11 177.4(3)
B1 C41 C42 F11 5.1(5)
C46 C41 C42 C43 -2.3(5)
B1 C41 C42 C43 -174.7(3)
F11 C42 C43 F12 1.0(5)
C41 C42 C43 F12 -179.3(3)
F11 C42 C43 C44 -177.1(3)
C41 C42 C43 C44 2.6(6)
F12 C43 C44 F13 -0.4(5)
C42 C43 C44 F13 177.7(3)
F12 C43 C44 C45 -178.9(3)
C42 C43 C44 C45 -0.8(5)
F13 C44 C45 F14 -0.2(5)
C43 C44 C45 F14 178.4(3)
F13 C44 C45 C46 -179.5(3)
C43 C44 C45 C46 -0.9(5)
F14 C45 C46 F15 1.5(5)
C44 C45 C46 F15 -179.2(3)
F14 C45 C46 C41 -178.1(3)
C44 C45 C46 C41 1.2(5)
C42 C41 C46 F15 -179.2(3)
B1 C41 C46 F15 -7.4(5)
C42 C41 C46 C45 0.4(5)
B1 C41 C46 C45 172.3(3)
C52 C47 C48 F16 -179.2(3)
B1 C47 C48 F16 -7.0(6)
C52 C47 C48 C49 1.5(5)
B1 C47 C48 C49 173.7(3)
F16 C48 C49 F17 1.7(5)
C47 C48 C49 F17 -179.0(3)
F16 C48 C49 C50 -179.2(3)
C47 C48 C49 C50 0.2(6)
F17 C49 C50 F18 -2.8(5)
C48 C49 C50 F18 178.0(3)
F17 C49 C50 C51 178.5(3)
C48 C49 C50 C51 -0.7(5)
F18 C50 C51 F19 0.7(5)
C49 C50 C51 F19 179.4(3)
F18 C50 C51 C52 -179.2(3)
C49 C50 C51 C52 -0.5(5)
F19 C51 C52 F20 1.9(5)
C50 C51 C52 F20 -178.2(3)
F19 C51 C52 C47 -177.5(3)
C50 C51 C52 C47 2.4(6)
C48 C47 C52 F20 177.9(3)
B1 C47 C52 F20 5.0(5)
C48 C47 C52 C51 -2.8(5)
B1 C47 C52 C51 -175.7(3)
C36 C35 B1 C29 -69.4(4)
C40 C35 B1 C29 99.9(4)
C36 C35 B1 C41 167.4(3)
C40 C35 B1 C41 -23.4(5)
C36 C35 B1 C47 51.9(4)
C40 C35 B1 C47 -138.9(4)
C30 C29 B1 C35 97.8(4)
C34 C29 B1 C35 -72.0(4)
C30 C29 B1 C41 -139.1(4)
C34 C29 B1 C41 51.2(4)
C30 C29 B1 C47 -23.7(5)
C34 C29 B1 C47 166.5(3)
C42 C41 B1 C35 -49.1(4)
C46 C41 B1 C35 139.6(3)
C42 C41 B1 C29 -164.3(3)
C46 C41 B1 C29 24.4(5)
C42 C41 B1 C47 73.4(4)
C46 C41 B1 C47 -97.9(4)
C48 C47 B1 C35 24.5(5)
C52 C47 B1 C35 -163.7(3)
C48 C47 B1 C29 138.2(4)
C52 C47 B1 C29 -50.0(4)
C48 C47 B1 C41 -98.7(4)
C52 C47 B1 C41 73.2(4)
